data_4084969
loop_
_publ_author_name
'Zhang, Yin'
'Zhang, Jie'
'Hong, Jianquan'
'Zhang, Fangjun'
'Weng, Linhong'
'Zhou, Xigeng'

_publ_section_title
;
 Versatile Reactivity of \b-Diketiminato-Supported Yttrium Dialkyl Complex
 toward Aromatic N-Heterocycles
;
_journal_issue 24
_journal_name_full Organometallics
_journal_page_first 7052
_journal_paper_doi 10.1021/om500500b
_journal_volume 33
_journal_year 2014
_chemical_formula_sum 'C58 H65 N4 Y'
_chemical_formula_weight 907.05
_chemical_name_systematic
; 
 ? 
;
_space_group_IT_number 2
_symmetry_cell_setting triclinic
_symmetry_space_group_name_Hall '-P 1'
_symmetry_space_group_name_H-M 'P -1'
_atom_sites_solution_hydrogens geom
_atom_sites_solution_primary direct
_atom_sites_solution_secondary difmap
_audit_creation_method SHELXL-97
_cell_angle_alpha 100.246(8)
_cell_angle_beta 91.908(9)
_cell_angle_gamma 91.588(9)
_cell_formula_units_Z 4
_cell_length_a 11.823(6)
_cell_length_b 14.191(7)
_cell_length_c 33.492(17)
_cell_measurement_reflns_used 3130
_cell_measurement_temperature 296(2)
_cell_measurement_theta_max 22.99
_cell_measurement_theta_min 2.29
_cell_volume 5523(5)
_computing_cell_refinement 'Bruker SAINT'
_computing_data_collection 'Bruker APEX2'
_computing_data_reduction 'Bruker SAINT'
_computing_molecular_graphics 'Bruker SHELXTL'
_computing_publication_material 'Bruker SHELXTL'
_computing_structure_refinement 'SHELXL-97 (Sheldrick, 1997)'
_computing_structure_solution 'SHELXS-97 (Sheldrick, 1990)'
_diffrn_ambient_temperature 296(2)
_diffrn_measured_fraction_theta_full 0.989
_diffrn_measured_fraction_theta_max 0.989
_diffrn_measurement_device_type 'Bruker APEX-II CCD'
_diffrn_measurement_method '\f and \w scans'
_diffrn_radiation_monochromator graphite
_diffrn_radiation_source 'fine-focus sealed tube'
_diffrn_radiation_type MoK\a
_diffrn_radiation_wavelength 0.71073
_diffrn_reflns_av_R_equivalents 0.0824
_diffrn_reflns_av_sigmaI/netI 0.1938
_diffrn_reflns_limit_h_max 14
_diffrn_reflns_limit_h_min -13
_diffrn_reflns_limit_k_max 16
_diffrn_reflns_limit_k_min -16
_diffrn_reflns_limit_l_max 39
_diffrn_reflns_limit_l_min -39
_diffrn_reflns_number 33432
_diffrn_reflns_theta_full 25.10
_diffrn_reflns_theta_max 25.10
_diffrn_reflns_theta_min 0.62
_diffrn_standards_number 0
_exptl_absorpt_coefficient_mu 1.093
_exptl_absorpt_correction_T_max 0.8986
_exptl_absorpt_correction_T_min 0.8446
_exptl_absorpt_correction_type multi-scan
_exptl_absorpt_process_details sadabs
_exptl_crystal_colour yellow
_exptl_crystal_density_diffrn 1.091
_exptl_crystal_density_method 'not measured'
_exptl_crystal_description block
_exptl_crystal_F_000 1920
_exptl_crystal_size_max 0.16
_exptl_crystal_size_mid 0.14
_exptl_crystal_size_min 0.10
_platon_squeeze_details
;
;
_refine_diff_density_max 4.024
_refine_diff_density_min -1.427
_refine_diff_density_rms 0.181
_refine_ls_extinction_method none
_refine_ls_goodness_of_fit_ref 1.004
_refine_ls_hydrogen_treatment constr
_refine_ls_matrix_type full
_refine_ls_number_parameters 1135
_refine_ls_number_reflns 19427
_refine_ls_number_restraints 18
_refine_ls_restrained_S_all 1.004
_refine_ls_R_factor_all 0.1907
_refine_ls_R_factor_gt 0.1229
_refine_ls_shift/su_max 0.001
_refine_ls_shift/su_mean 0.000
_refine_ls_structure_factor_coef Fsqd
_refine_ls_weighting_details 'calc w=1/[\s^2^(Fo^2^)+(0.0000P)^2^+96.2000P] where P=(Fo^2^+2Fc^2^)/3'
_refine_ls_weighting_scheme calc
_refine_ls_wR_factor_gt 0.2800
_refine_ls_wR_factor_ref 0.3123
_reflns_number_gt 9307
_reflns_number_total 19427
_reflns_threshold_expression >2sigma(I)
_cod_data_source_file om500500b_si_002.cif
_cod_data_source_block mo_40112b
_cod_depositor_comments
;
The following automatic conversions were performed:

'_symmetry_cell_setting' value 'Triclinic' changed to 'triclinic'
according to
/home/saulius/struct/COD-crude-data--automatic-downloads/rss-feeds/ACS/lib/dictionaries/cif_core.dic
dictionary named 'cif_core.dic' version 2.4.2 from 2011-04-26.

Automatic conversion script
Id: cif_fix_values 2935 2014-11-11 08:27:57Z andrius 

 Adding full bibliography for 4084968--4084971.cif.
;
_cod_original_sg_symbol_H-M P-1
_cod_database_code 4084969

loop_
_symmetry_equiv_pos_as_xyz
'x, y, z'
'-x, -y, -z'

loop_
_atom_site_label
_atom_site_type_symbol
_atom_site_fract_x
_atom_site_fract_y
_atom_site_fract_z
_atom_site_U_iso_or_equiv
_atom_site_adp_type
_atom_site_occupancy
_atom_site_symmetry_multiplicity
_atom_site_calc_flag
_atom_site_refinement_flags
Y1 Y 0.53871(9) 0.29043(7) 0.85347(3) 0.0264(3) Uani 1 1 d .
Y2 Y 0.96846(9) 0.28298(7) 0.35267(3) 0.0266(3) Uani 1 1 d .
N1 N 0.5732(8) 0.1266(6) 0.8613(2) 0.034(2) Uani 1 1 d .
N2 N 0.4464(7) 0.2022(6) 0.7940(2) 0.027(2) Uani 1 1 d .
N3 N 0.5075(9) 0.3446(7) 0.9275(3) 0.039(2) Uani 1 1 d .
N4 N 0.6930(7) 0.3814(6) 0.8454(3) 0.032(2) Uani 1 1 d .
N5 N 1.0498(8) 0.1995(6) 0.2934(2) 0.028(2) Uani 1 1 d .
N6 N 0.9379(9) 0.1173(6) 0.3594(3) 0.041(3) Uani 1 1 d .
N7 N 0.9967(8) 0.3347(6) 0.4280(3) 0.033(2) Uani 1 1 d .
N8 N 0.8171(8) 0.3724(6) 0.3445(3) 0.039(2) Uani 1 1 d .
C1 C 0.5344(11) 0.0499(7) 0.7911(3) 0.039(3) Uani 1 1 d .
H1A H 0.5553 -0.0028 0.7724 0.047 Uiso 1 1 calc R
C2 C 0.5745(10) 0.0518(7) 0.8301(3) 0.030(3) Uani 1 1 d U
C3 C 0.6193(12) -0.0446(8) 0.8391(4) 0.050(4) Uani 1 1 d .
H3A H 0.6440 -0.0369 0.8671 0.076 Uiso 1 1 calc R
H3B H 0.6818 -0.0634 0.8222 0.076 Uiso 1 1 calc R
H3C H 0.5599 -0.0931 0.8334 0.076 Uiso 1 1 calc R
C4 C 0.5980(9) 0.1095(6) 0.9010(3) 0.027(2) Uani 1 1 d .
C5 C 0.7052(11) 0.1099(8) 0.9154(4) 0.046(3) Uani 1 1 d .
C6 C 0.7294(11) 0.1011(8) 0.9571(3) 0.042(3) Uani 1 1 d .
H6A H 0.8034 0.1035 0.9677 0.050 Uiso 1 1 calc R
C7 C 0.6429(12) 0.0895(8) 0.9797(4) 0.042(3) Uani 1 1 d .
H7A H 0.6583 0.0811 1.0062 0.051 Uiso 1 1 calc R
C8 C 0.5330(11) 0.0888(7) 0.9670(3) 0.036(3) Uani 1 1 d .
H8A H 0.4751 0.0811 0.9844 0.043 Uiso 1 1 calc R
C9 C 0.5081(10) 0.1003(7) 0.9261(3) 0.031(3) Uani 1 1 d .
C10 C 0.8078(10) 0.1281(9) 0.8895(4) 0.043(3) Uani 1 1 d .
H10A H 0.7791 0.1219 0.8614 0.052 Uiso 1 1 calc R
C11 C 0.9038(12) 0.0558(12) 0.8897(5) 0.073(5) Uani 1 1 d .
H11A H 0.8732 -0.0082 0.8810 0.110 Uiso 1 1 calc R
H11B H 0.9365 0.0619 0.9167 0.110 Uiso 1 1 calc R
H11C H 0.9610 0.0691 0.8716 0.110 Uiso 1 1 calc R
C12 C 0.8594(13) 0.2308(12) 0.9022(6) 0.094(7) Uani 1 1 d .
H12A H 0.9219 0.2393 0.8855 0.141 Uiso 1 1 calc R
H12B H 0.8854 0.2406 0.9301 0.141 Uiso 1 1 calc R
H12C H 0.8028 0.2763 0.8988 0.141 Uiso 1 1 calc R
C13 C 0.3855(11) 0.0957(9) 0.9123(4) 0.051(4) Uani 1 1 d .
H13A H 0.3811 0.1285 0.8889 0.062 Uiso 1 1 calc R
C14 C 0.3412(13) -0.0097(12) 0.8965(4) 0.078(5) Uani 1 1 d .
H14A H 0.2630 -0.0097 0.8878 0.117 Uiso 1 1 calc R
H14B H 0.3485 -0.0460 0.9180 0.117 Uiso 1 1 calc R
H14C H 0.3849 -0.0380 0.8741 0.117 Uiso 1 1 calc R
C15 C 0.3033(11) 0.1429(10) 0.9419(5) 0.066(4) Uani 1 1 d .
H15A H 0.3284 0.2081 0.9519 0.098 Uiso 1 1 calc R
H15B H 0.2990 0.1090 0.9643 0.098 Uiso 1 1 calc R
H15C H 0.2299 0.1419 0.9287 0.098 Uiso 1 1 calc R
C16 C 0.4676(10) 0.1138(7) 0.7749(3) 0.033(3) Uani 1 1 d .
C17 C 0.4179(12) 0.0758(8) 0.7312(4) 0.053(4) Uani 1 1 d .
H17A H 0.3705 0.1231 0.7228 0.080 Uiso 1 1 calc R
H17B H 0.3738 0.0179 0.7311 0.080 Uiso 1 1 calc R
H17C H 0.4786 0.0630 0.7129 0.080 Uiso 1 1 calc R
C18 C 0.3618(9) 0.2514(6) 0.7746(3) 0.028(3) Uani 1 1 d .
C19 C 0.2518(9) 0.2496(7) 0.7877(3) 0.026(2) Uani 1 1 d .
C20 C 0.1670(10) 0.2927(9) 0.7680(3) 0.043(3) Uani 1 1 d .
H20A H 0.0929 0.2909 0.7764 0.051 Uiso 1 1 calc R
C21 C 0.1945(11) 0.3401(9) 0.7346(4) 0.047(3) Uani 1 1 d .
H21A H 0.1390 0.3684 0.7209 0.057 Uiso 1 1 calc R
C22 C 0.3003(11) 0.3416(9) 0.7245(4) 0.049(3) Uani 1 1 d .
H22A H 0.3175 0.3750 0.7038 0.059 Uiso 1 1 calc R
C23 C 0.3886(10) 0.2992(8) 0.7412(3) 0.032(3) Uani 1 1 d .
C24 C 0.2239(10) 0.2051(8) 0.8235(3) 0.034(3) Uani 1 1 d .
H24A H 0.2922 0.2115 0.8413 0.041 Uiso 1 1 calc R
C25 C 0.1957(15) 0.1003(9) 0.8114(4) 0.073(5) Uani 1 1 d .
H25A H 0.2543 0.0702 0.7950 0.110 Uiso 1 1 calc R
H25B H 0.1248 0.0913 0.7961 0.110 Uiso 1 1 calc R
H25C H 0.1899 0.0720 0.8353 0.110 Uiso 1 1 calc R
C26 C 0.1312(12) 0.2479(14) 0.8483(6) 0.089(6) Uani 1 1 d .
H26A H 0.1472 0.3153 0.8569 0.134 Uiso 1 1 calc R
H26B H 0.1248 0.2179 0.8717 0.134 Uiso 1 1 calc R
H26C H 0.0614 0.2384 0.8324 0.134 Uiso 1 1 calc R
C27 C 0.5082(10) 0.3067(8) 0.7272(3) 0.036(3) Uani 1 1 d .
H27A H 0.5537 0.2614 0.7392 0.043 Uiso 1 1 calc R
C28 C 0.5164(13) 0.2810(9) 0.6796(3) 0.057(4) Uani 1 1 d .
H28A H 0.4856 0.2173 0.6701 0.086 Uiso 1 1 calc R
H28B H 0.5943 0.2842 0.6726 0.086 Uiso 1 1 calc R
H28C H 0.4743 0.3257 0.6672 0.086 Uiso 1 1 calc R
C29 C 0.5607(12) 0.4090(9) 0.7425(4) 0.049(3) Uani 1 1 d .
H29A H 0.5558 0.4249 0.7715 0.074 Uiso 1 1 calc R
H29B H 0.5200 0.4545 0.7300 0.074 Uiso 1 1 calc R
H29C H 0.6387 0.4108 0.7355 0.074 Uiso 1 1 calc R
C30 C 0.4116(11) 0.3930(8) 0.9382(3) 0.040(3) Uani 1 1 d .
C31 C 0.3795(13) 0.4159(8) 0.9790(4) 0.051(4) Uani 1 1 d .
H31 H 0.3154 0.4508 0.9859 0.062 Uiso 1 1 calc R
C32 C 0.447(2) 0.3844(10) 1.0088(4) 0.099(8) Uani 1 1 d .
H32A H 0.4253 0.3932 1.0356 0.119 Uiso 1 1 calc R
C33 C 0.5465(13) 0.3403(9) 0.9979(3) 0.049(4) Uani 1 1 d .
H33A H 0.5966 0.3260 1.0179 0.058 Uiso 1 1 calc R
C34 C 0.5714(12) 0.3178(7) 0.9584(3) 0.042(3) Uani 1 1 d .
H34A H 0.6352 0.2823 0.9518 0.050 Uiso 1 1 calc R
C35 C 0.3504(10) 0.4328(7) 0.9048(4) 0.039(3) Uani 1 1 d .
C36 C 0.3886(10) 0.4069(7) 0.8668(3) 0.037(3) Uani 1 1 d .
C37 C 0.3393(11) 0.4553(8) 0.8347(3) 0.042(3) Uani 1 1 d .
H37A H 0.3657 0.4428 0.8085 0.050 Uiso 1 1 calc R
C38 C 0.2517(13) 0.5208(11) 0.8444(5) 0.071(5) Uani 1 1 d .
H38A H 0.2205 0.5528 0.8250 0.085 Uiso 1 1 calc R
C39 C 0.2139(13) 0.5358(10) 0.8838(5) 0.060(4) Uani 1 1 d .
H39A H 0.1508 0.5728 0.8894 0.072 Uiso 1 1 calc R
C40 C 0.2640(12) 0.4994(9) 0.9146(5) 0.060(4) Uani 1 1 d .
H40 H 0.2423 0.5175 0.9412 0.072 Uiso 1 1 calc R
C41 C 0.6762(9) 0.4728(7) 0.8769(3) 0.027(2) Uani 1 1 d U
H41 H 0.6121 0.4621 0.8935 0.033 Uiso 1 1 calc R
C42 C 0.7784(10) 0.4954(8) 0.9030(4) 0.039(3) Uani 1 1 d .
H42A H 0.7728 0.5166 0.9308 0.047 Uiso 1 1 calc R
C43 C 0.8810(12) 0.4854(9) 0.8864(4) 0.050(3) Uani 1 1 d .
H43A H 0.9459 0.5117 0.9012 0.060 Uiso 1 1 calc R
C44 C 0.8889(11) 0.4326(9) 0.8449(4) 0.053(4) Uani 1 1 d .
H44 H 0.9545 0.4341 0.8304 0.064 Uiso 1 1 calc R
C45 C 0.7925(8) 0.3803(7) 0.8288(4) 0.031(3) Uani 1 1 d .
C46 C 0.6476(12) 0.5548(7) 0.8523(3) 0.043(3) Uani 1 1 d .
H46A H 0.7105 0.5636 0.8353 0.052 Uiso 1 1 calc R
H46B H 0.5817 0.5343 0.8345 0.052 Uiso 1 1 calc R
C47 C 0.6243(11) 0.6503(8) 0.8785(3) 0.035(3) Uani 1 1 d U
C48 C 0.5125(14) 0.6695(8) 0.8867(3) 0.053(4) Uani 1 1 d .
H48A H 0.4543 0.6256 0.8763 0.063 Uiso 1 1 calc R
C49 C 0.4897(17) 0.7595(10) 0.9117(4) 0.076(5) Uani 1 1 d .
H49A H 0.4158 0.7750 0.9182 0.091 Uiso 1 1 calc R
C50 C 0.576(2) 0.8213(10) 0.9255(4) 0.079(6) Uani 1 1 d .
H50A H 0.5601 0.8800 0.9411 0.095 Uiso 1 1 calc R
C51 C 0.6849(18) 0.8026(10) 0.9181(4) 0.066(5) Uani 1 1 d .
H51A H 0.7429 0.8458 0.9292 0.079 Uiso 1 1 calc R
C52 C 0.7086(14) 0.7140(9) 0.8924(4) 0.062(4) Uani 1 1 d .
H52A H 0.7826 0.7007 0.8853 0.075 Uiso 1 1 calc R
C53 C 0.8050(10) 0.3132(8) 0.7897(3) 0.035(3) Uani 1 1 d .
C54 C 0.8590(12) 0.3409(9) 0.7567(4) 0.050(3) Uani 1 1 d .
H54A H 0.8913 0.4024 0.7597 0.060 Uiso 1 1 calc R
C55 C 0.8660(12) 0.2797(10) 0.7197(4) 0.059(4) Uani 1 1 d .
H55A H 0.8998 0.3014 0.6982 0.071 Uiso 1 1 calc R
C56 C 0.8234(13) 0.1875(10) 0.7146(4) 0.066(4) Uani 1 1 d .
H56A H 0.8308 0.1456 0.6902 0.079 Uiso 1 1 calc R
C57 C 0.7671(12) 0.1564(9) 0.7477(4) 0.051(3) Uani 1 1 d .
H57A H 0.7361 0.0943 0.7440 0.061 Uiso 1 1 calc R
C58 C 0.7577(10) 0.2178(9) 0.7857(4) 0.044(3) Uani 1 1 d .
H58 H 0.7222 0.1970 0.8071 0.053 Uiso 1 1 calc R
C59 C 0.9674(11) 0.0398(7) 0.2903(3) 0.039(3) Uani 1 1 d .
H59A H 0.9469 -0.0154 0.2718 0.047 Uiso 1 1 calc R
C60 C 1.0286(10) 0.1109(8) 0.2737(3) 0.037(3) Uani 1 1 d .
C61 C 1.0733(12) 0.0770(8) 0.2305(3) 0.048(3) Uani 1 1 d .
H61A H 1.1131 0.1294 0.2219 0.072 Uiso 1 1 calc R
H61B H 1.0107 0.0554 0.2118 0.072 Uiso 1 1 calc R
H61C H 1.1238 0.0254 0.2311 0.072 Uiso 1 1 calc R
C62 C 1.1358(9) 0.2526(7) 0.2759(3) 0.032(3) Uani 1 1 d .
C63 C 1.1042(10) 0.3056(8) 0.2446(3) 0.032(3) Uani 1 1 d .
C64 C 1.1917(10) 0.3542(8) 0.2295(4) 0.045(3) Uani 1 1 d .
H64A H 1.1740 0.3912 0.2100 0.054 Uiso 1 1 calc R
C65 C 1.2995(11) 0.3506(9) 0.2414(4) 0.047(3) Uani 1 1 d .
H65A H 1.3542 0.3841 0.2297 0.056 Uiso 1 1 calc R
C66 C 1.3333(10) 0.2980(8) 0.2709(4) 0.042(3) Uani 1 1 d .
H66A H 1.4093 0.2935 0.2781 0.050 Uiso 1 1 calc R
C67 C 1.2465(9) 0.2518(8) 0.2894(3) 0.035(3) Uani 1 1 d .
C68 C 0.9846(11) 0.3085(9) 0.2297(4) 0.044(3) Uani 1 1 d .
H68A H 0.9396 0.2608 0.2407 0.053 Uiso 1 1 calc R
C69 C 0.9694(13) 0.2870(9) 0.1832(4) 0.057(4) Uani 1 1 d .
H69A H 0.9961 0.2243 0.1730 0.085 Uiso 1 1 calc R
H69B H 1.0120 0.3339 0.1718 0.085 Uiso 1 1 calc R
H69C H 0.8907 0.2895 0.1756 0.085 Uiso 1 1 calc R
C70 C 0.9364(11) 0.4088(9) 0.2448(3) 0.048(3) Uani 1 1 d .
H70A H 0.8596 0.4099 0.2347 0.072 Uiso 1 1 calc R
H70B H 0.9814 0.4568 0.2352 0.072 Uiso 1 1 calc R
H70C H 0.9384 0.4216 0.2740 0.072 Uiso 1 1 calc R
C71 C 1.2852(10) 0.1948(8) 0.3205(3) 0.040(3) Uani 1 1 d .
H71A H 1.2170 0.1739 0.3328 0.048 Uiso 1 1 calc R
C72 C 1.3464(14) 0.1057(9) 0.3038(4) 0.067(5) Uani 1 1 d .
H72A H 1.2996 0.0663 0.2830 0.101 Uiso 1 1 calc R
H72B H 1.3629 0.0708 0.3252 0.101 Uiso 1 1 calc R
H72C H 1.4158 0.1231 0.2925 0.101 Uiso 1 1 calc R
C73 C 1.3603(14) 0.2509(9) 0.3551(5) 0.073(5) Uani 1 1 d .
H73A H 1.3238 0.3085 0.3667 0.110 Uiso 1 1 calc R
H73B H 1.4316 0.2673 0.3448 0.110 Uiso 1 1 calc R
H73C H 1.3727 0.2124 0.3756 0.110 Uiso 1 1 calc R
C74 C 0.9346(10) 0.0396(7) 0.3280(3) 0.032(3) Uani 1 1 d .
C75 C 0.8984(10) -0.0572(7) 0.3365(3) 0.037(3) Uani 1 1 d .
H75A H 0.8992 -0.1038 0.3120 0.056 Uiso 1 1 calc R
H75B H 0.8233 -0.0544 0.3466 0.056 Uiso 1 1 calc R
H75C H 0.9497 -0.0752 0.3565 0.056 Uiso 1 1 calc R
C76 C 0.9104(10) 0.1008(7) 0.4000(3) 0.035(3) Uani 1 1 d .
C77 C 1.0066(10) 0.0984(6) 0.4269(3) 0.029(3) Uani 1 1 d .
C78 C 0.9769(11) 0.0855(7) 0.4670(3) 0.037(3) Uani 1 1 d .
H78A H 1.0339 0.0840 0.4867 0.044 Uiso 1 1 calc R
C79 C 0.8711(10) 0.0760(7) 0.4762(3) 0.031(3) Uani 1 1 d .
H79A H 0.8562 0.0673 0.5024 0.038 Uiso 1 1 calc R
C80 C 0.7828(10) 0.0779(8) 0.4502(4) 0.044(3) Uani 1 1 d .
H80A H 0.7095 0.0710 0.4587 0.053 Uiso 1 1 calc R
C81 C 0.8012(10) 0.0905(7) 0.4096(3) 0.030(3) Uani 1 1 d .
C82 C 1.1261(10) 0.1106(8) 0.4156(3) 0.036(3) Uani 1 1 d .
H82A H 1.1261 0.1570 0.3972 0.043 Uiso 1 1 calc R
C83 C 1.1724(13) 0.0183(11) 0.3921(4) 0.064(4) Uani 1 1 d .
H83A H 1.1220 -0.0065 0.3694 0.095 Uiso 1 1 calc R
H83B H 1.1784 -0.0282 0.4096 0.095 Uiso 1 1 calc R
H83C H 1.2458 0.0316 0.3826 0.095 Uiso 1 1 calc R
C84 C 1.2069(11) 0.1533(10) 0.4523(4) 0.052(3) Uani 1 1 d .
H84A H 1.1778 0.2123 0.4661 0.078 Uiso 1 1 calc R
H84B H 1.2807 0.1654 0.4428 0.078 Uiso 1 1 calc R
H84C H 1.2122 0.1087 0.4707 0.078 Uiso 1 1 calc R
C85 C 0.7022(10) 0.0925(9) 0.3817(4) 0.045(3) Uani 1 1 d .
H85A H 0.7313 0.0829 0.3542 0.054 Uiso 1 1 calc R
C86 C 0.6102(13) 0.0102(11) 0.3816(4) 0.072(5) Uani 1 1 d .
H86A H 0.6454 -0.0507 0.3767 0.108 Uiso 1 1 calc R
H86B H 0.5535 0.0123 0.3606 0.108 Uiso 1 1 calc R
H86C H 0.5755 0.0189 0.4075 0.108 Uiso 1 1 calc R
C87 C 0.6457(12) 0.1893(11) 0.3880(5) 0.069(4) Uani 1 1 d .
H87A H 0.7018 0.2393 0.3876 0.103 Uiso 1 1 calc R
H87B H 0.6101 0.1996 0.4137 0.103 Uiso 1 1 calc R
H87C H 0.5897 0.1898 0.3666 0.103 Uiso 1 1 calc R
C88 C 1.0915(10) 0.3930(7) 0.4412(3) 0.036(3) Uani 1 1 d .
C89 C 1.1128(10) 0.4132(8) 0.4836(3) 0.040(3) Uani 1 1 d .
H89A H 1.1775 0.4492 0.4940 0.048 Uiso 1 1 calc R
C90 C 1.0413(14) 0.3813(9) 0.5095(4) 0.061(4) Uani 1 1 d .
H90A H 1.0615 0.3923 0.5370 0.073 Uiso 1 1 calc R
C91 C 0.9453(12) 0.3358(8) 0.4974(3) 0.043(3) Uani 1 1 d .
H91A H 0.8927 0.3221 0.5157 0.052 Uiso 1 1 calc R
C92 C 0.9260(10) 0.3095(7) 0.4569(3) 0.035(3) Uani 1 1 d .
H92A H 0.8612 0.2722 0.4478 0.043 Uiso 1 1 calc R
C93 C 1.1556(10) 0.4330(8) 0.4105(4) 0.041(3) Uani 1 1 d .
C94 C 1.1212(9) 0.4045(7) 0.3700(3) 0.030(3) Uani 1 1 d .
C95 C 1.1838(10) 0.4519(8) 0.3421(4) 0.038(3) Uani 1 1 d .
H95A H 1.1662 0.4367 0.3144 0.045 Uiso 1 1 calc R
C96 C 1.2667(13) 0.5176(9) 0.3559(5) 0.061(4) Uani 1 1 d .
H96A H 1.3017 0.5481 0.3370 0.073 Uiso 1 1 calc R
C97 C 1.3019(13) 0.5418(9) 0.3939(5) 0.062(4) Uani 1 1 d .
H97A H 1.3614 0.5861 0.4017 0.074 Uiso 1 1 calc R
C98 C 1.2444(10) 0.4967(8) 0.4234(4) 0.045(3) Uani 1 1 d .
H98A H 1.2672 0.5107 0.4508 0.054 Uiso 1 1 calc R
C99 C 0.8391(11) 0.4644(7) 0.3768(3) 0.039(3) Uani 1 1 d .
H99 H 0.9037 0.4558 0.3947 0.047 Uiso 1 1 calc R
C100 C 0.7401(10) 0.4832(8) 0.4001(4) 0.041(3) Uani 1 1 d .
H10B H 0.7496 0.5049 0.4279 0.049 Uiso 1 1 calc R
C101 C 0.6357(12) 0.4712(9) 0.3839(4) 0.051(3) Uani 1 1 d .
H10C H 0.5737 0.4959 0.3981 0.061 Uiso 1 1 calc R
C102 C 0.6233(10) 0.4168(9) 0.3425(4) 0.042(3) Uani 1 1 d .
H10D H 0.5551 0.4146 0.3277 0.050 Uiso 1 1 calc R
C103 C 0.7136(10) 0.3698(7) 0.3264(3) 0.034(3) Uani 1 1 d .
C104 C 0.8696(12) 0.5467(8) 0.3515(4) 0.047(3) Uani 1 1 d .
H10E H 0.9328 0.5270 0.3346 0.057 Uiso 1 1 calc R
H10F H 0.8053 0.5542 0.3337 0.057 Uiso 1 1 calc R
C105 C 0.9003(12) 0.6432(8) 0.3785(3) 0.037(3) Uani 1 1 d .
C106 C 0.8155(12) 0.7049(8) 0.3930(3) 0.043(3) Uani 1 1 d .
H10G H 0.7395 0.6873 0.3874 0.051 Uiso 1 1 calc R
C107 C 0.8474(13) 0.7940(9) 0.4163(4) 0.049(3) Uani 1 1 d .
H10H H 0.7923 0.8364 0.4265 0.058 Uiso 1 1 calc R
C108 C 0.9582(17) 0.8188(8) 0.4242(3) 0.064(5) Uani 1 1 d .
H10I H 0.9778 0.8782 0.4399 0.076 Uiso 1 1 calc R
C109 C 1.0422(14) 0.7594(9) 0.4099(4) 0.056(4) Uani 1 1 d .
H10J H 1.1176 0.7785 0.4161 0.067 Uiso 1 1 calc R
C110 C 1.0139(12) 0.6656(8) 0.3848(3) 0.038(3) Uani 1 1 d .
H110 H 1.0691 0.6241 0.3740 0.046 Uiso 1 1 calc R
C111 C 0.6945(9) 0.3007(7) 0.2880(3) 0.032(3) Uani 1 1 d .
C112 C 0.7409(10) 0.2076(7) 0.2813(3) 0.038(3) Uani 1 1 d .
H11F H 0.7818 0.1881 0.3024 0.046 Uiso 1 1 calc R
C113 C 0.7274(12) 0.1460(9) 0.2451(4) 0.051(3) Uani 1 1 d .
H113 H 0.7550 0.0845 0.2418 0.062 Uiso 1 1 calc R
C114 C 0.6689(13) 0.1794(12) 0.2120(4) 0.067(4) Uani 1 1 d .
H11I H 0.6624 0.1400 0.1866 0.080 Uiso 1 1 calc R
C115 C 0.6238(13) 0.2660(10) 0.2171(4) 0.059(4) Uani 1 1 d .
H11J H 0.5826 0.2845 0.1958 0.071 Uiso 1 1 calc R
C116 C 0.6377(10) 0.3277(9) 0.2535(3) 0.044(3) Uani 1 1 d .
H11K H 0.6094 0.3889 0.2558 0.052 Uiso 1 1 calc R

loop_
_atom_site_aniso_label
_atom_site_aniso_U_11
_atom_site_aniso_U_22
_atom_site_aniso_U_33
_atom_site_aniso_U_23
_atom_site_aniso_U_13
_atom_site_aniso_U_12
Y1 0.0408(7) 0.0196(5) 0.0202(5) 0.0081(4) -0.0007(4) -0.0017(5)
Y2 0.0450(7) 0.0174(5) 0.0183(5) 0.0073(4) -0.0036(4) -0.0033(5)
N1 0.068(7) 0.012(4) 0.022(5) 0.004(3) -0.003(4) 0.002(4)
N2 0.043(6) 0.022(5) 0.015(4) 0.005(3) -0.002(4) -0.003(4)
N3 0.051(7) 0.031(5) 0.036(6) 0.014(4) -0.008(5) 0.004(5)
N4 0.031(6) 0.018(5) 0.052(6) 0.018(4) 0.000(4) 0.001(4)
N5 0.044(6) 0.016(4) 0.023(5) 0.000(4) -0.003(4) -0.003(4)
N6 0.072(7) 0.022(5) 0.031(5) 0.015(4) -0.013(5) -0.004(5)
N7 0.060(7) 0.016(4) 0.026(5) 0.015(4) -0.008(4) 0.000(4)
N8 0.045(6) 0.011(4) 0.054(6) -0.015(4) -0.017(5) 0.008(4)
C1 0.089(10) 0.015(5) 0.013(5) 0.006(4) 0.000(5) -0.002(6)
C2 0.052(6) 0.027(5) 0.016(5) 0.016(4) 0.000(4) -0.003(5)
C3 0.081(10) 0.019(6) 0.055(8) 0.016(6) -0.003(7) 0.004(6)
C4 0.044(7) 0.010(5) 0.025(6) 0.002(4) 0.000(5) 0.009(5)
C5 0.048(8) 0.029(7) 0.064(9) 0.017(6) 0.001(7) 0.017(6)
C6 0.053(8) 0.043(7) 0.032(6) 0.020(5) -0.009(6) -0.003(6)
C7 0.067(10) 0.023(6) 0.042(7) 0.016(5) 0.003(7) 0.004(6)
C8 0.057(8) 0.014(5) 0.036(6) 0.004(5) 0.010(6) 0.000(5)
C9 0.048(8) 0.015(5) 0.034(6) 0.013(4) 0.010(5) -0.008(5)
C10 0.036(7) 0.063(9) 0.036(7) 0.022(6) 0.006(5) 0.013(6)
C11 0.058(10) 0.084(12) 0.087(12) 0.036(9) 0.019(8) 0.024(9)
C12 0.057(11) 0.104(14) 0.146(17) 0.093(13) 0.005(10) -0.022(10)
C13 0.046(8) 0.051(8) 0.070(9) 0.047(7) -0.009(7) 0.001(6)
C14 0.062(10) 0.109(14) 0.049(9) -0.025(9) 0.009(7) -0.024(9)
C15 0.031(8) 0.049(8) 0.125(14) 0.036(9) 0.019(8) -0.002(6)
C16 0.060(8) 0.025(6) 0.018(5) 0.011(4) 0.004(5) -0.003(5)
C17 0.087(11) 0.016(6) 0.050(8) -0.008(5) -0.017(7) -0.001(6)
C18 0.044(7) 0.008(5) 0.030(6) -0.002(4) -0.017(5) 0.001(4)
C19 0.035(7) 0.016(5) 0.028(6) 0.006(4) -0.002(5) -0.006(5)
C20 0.032(7) 0.068(9) 0.029(6) 0.016(6) -0.002(5) -0.005(6)
C21 0.047(9) 0.055(8) 0.050(8) 0.037(7) 0.005(6) 0.008(6)
C22 0.056(9) 0.059(9) 0.045(7) 0.038(7) 0.004(6) 0.010(7)
C23 0.046(7) 0.029(6) 0.021(5) 0.001(4) 0.000(5) 0.002(5)
C24 0.035(7) 0.047(7) 0.024(6) 0.021(5) -0.004(5) -0.009(5)
C25 0.121(14) 0.036(8) 0.059(9) 0.003(7) 0.012(9) -0.038(8)
C26 0.032(9) 0.132(16) 0.122(15) 0.068(13) 0.019(9) 0.017(9)
C27 0.060(8) 0.032(6) 0.017(5) 0.011(5) 0.002(5) -0.004(6)
C28 0.099(12) 0.049(8) 0.020(6) -0.005(6) 0.001(6) -0.011(8)
C29 0.067(9) 0.044(8) 0.038(7) 0.008(6) -0.003(6) 0.010(7)
C30 0.061(9) 0.028(6) 0.030(6) 0.006(5) 0.001(6) -0.005(6)
C31 0.087(11) 0.033(7) 0.034(7) 0.003(5) 0.028(7) 0.009(7)
C32 0.24(3) 0.024(8) 0.025(8) -0.009(6) -0.019(11) 0.004(11)
C33 0.104(12) 0.026(7) 0.016(6) 0.001(5) 0.009(6) 0.002(7)
C34 0.095(10) 0.015(5) 0.015(5) 0.002(4) -0.006(6) 0.008(6)
C35 0.049(8) 0.017(6) 0.052(8) 0.008(5) 0.007(6) 0.006(5)
C36 0.048(8) 0.020(6) 0.037(7) -0.004(5) -0.015(6) 0.008(5)
C37 0.067(9) 0.036(7) 0.022(6) 0.006(5) -0.003(5) -0.006(6)
C38 0.064(11) 0.056(10) 0.094(13) 0.019(9) -0.021(9) 0.026(8)
C39 0.062(10) 0.045(8) 0.079(11) 0.022(8) 0.025(8) 0.016(7)
C40 0.061(10) 0.043(8) 0.070(10) -0.008(7) -0.005(8) 0.031(7)
C41 0.049(6) 0.020(5) 0.016(4) 0.012(4) 0.007(4) -0.002(4)
C42 0.049(8) 0.032(6) 0.041(7) 0.020(5) -0.002(6) -0.009(6)
C43 0.056(9) 0.045(8) 0.042(7) -0.004(6) -0.015(7) -0.008(7)
C44 0.048(9) 0.042(8) 0.075(10) 0.025(7) 0.001(7) 0.004(6)
C45 0.011(6) 0.026(6) 0.055(7) 0.010(5) -0.011(5) 0.002(4)
C46 0.080(10) 0.021(6) 0.034(6) 0.020(5) 0.006(6) 0.001(6)
C47 0.048(5) 0.039(4) 0.021(4) 0.015(4) 0.002(4) -0.003(4)
C48 0.116(13) 0.034(7) 0.013(6) 0.016(5) 0.003(6) 0.005(7)
C49 0.149(17) 0.040(9) 0.047(9) 0.026(7) 0.015(10) 0.022(10)
C50 0.19(2) 0.024(8) 0.021(7) 0.007(6) -0.003(10) -0.009(11)
C51 0.128(16) 0.030(8) 0.039(8) 0.007(6) -0.004(9) -0.025(9)
C52 0.095(12) 0.040(8) 0.057(9) 0.025(7) 0.000(8) -0.016(8)
C53 0.036(7) 0.038(7) 0.031(6) 0.004(5) 0.005(5) -0.003(5)
C54 0.077(10) 0.044(8) 0.033(7) 0.016(6) 0.006(6) -0.013(7)
C55 0.063(10) 0.064(10) 0.049(8) 0.006(7) 0.021(7) -0.007(8)
C56 0.095(12) 0.052(9) 0.043(8) -0.011(7) -0.002(8) 0.001(8)
C57 0.080(10) 0.032(7) 0.035(7) -0.008(5) 0.008(6) -0.001(7)
C58 0.047(8) 0.042(7) 0.045(7) 0.015(6) 0.009(6) -0.005(6)
C59 0.076(9) 0.012(5) 0.028(6) 0.002(4) -0.006(6) -0.014(5)
C60 0.047(8) 0.031(6) 0.034(6) 0.013(5) -0.008(5) -0.001(5)
C61 0.086(10) 0.024(6) 0.032(7) -0.001(5) -0.001(6) 0.000(6)
C62 0.036(7) 0.015(5) 0.041(7) -0.005(5) 0.001(5) -0.001(5)
C63 0.042(7) 0.036(6) 0.019(5) 0.007(5) 0.000(5) 0.001(5)
C64 0.043(8) 0.041(7) 0.057(8) 0.026(6) 0.003(6) -0.007(6)
C65 0.052(9) 0.056(8) 0.036(7) 0.019(6) 0.005(6) -0.018(7)
C66 0.029(7) 0.037(7) 0.055(8) 0.001(6) 0.005(6) -0.005(5)
C67 0.028(7) 0.034(6) 0.039(7) -0.006(5) 0.000(5) 0.005(5)
C68 0.053(9) 0.043(7) 0.042(7) 0.020(6) 0.004(6) 0.003(6)
C69 0.090(11) 0.048(8) 0.030(7) 0.001(6) -0.009(7) 0.016(8)
C70 0.059(9) 0.061(9) 0.024(6) 0.008(6) 0.002(6) 0.007(7)
C71 0.051(8) 0.051(8) 0.023(6) 0.021(5) 0.009(5) -0.008(6)
C72 0.127(14) 0.037(8) 0.038(8) 0.002(6) 0.010(8) 0.012(8)
C73 0.112(14) 0.017(6) 0.086(11) 0.005(7) -0.038(10) 0.004(7)
C74 0.069(8) 0.019(5) 0.008(5) 0.005(4) -0.008(5) -0.005(5)
C75 0.057(8) 0.025(6) 0.032(6) 0.012(5) 0.003(5) -0.015(5)
C76 0.052(8) 0.007(5) 0.046(7) 0.010(5) -0.011(6) -0.006(5)
C77 0.053(8) 0.003(4) 0.032(6) 0.003(4) -0.005(5) 0.001(5)
C78 0.067(9) 0.023(6) 0.021(6) 0.010(4) -0.017(6) 0.004(6)
C79 0.036(7) 0.025(6) 0.032(6) 0.001(5) 0.004(5) 0.012(5)
C80 0.039(8) 0.041(7) 0.059(8) 0.032(6) 0.003(6) -0.007(6)
C81 0.042(7) 0.030(6) 0.019(5) 0.005(4) 0.002(5) 0.008(5)
C82 0.053(8) 0.037(7) 0.024(6) 0.022(5) 0.005(5) -0.008(6)
C83 0.073(11) 0.070(10) 0.047(8) 0.008(7) 0.006(7) 0.007(8)
C84 0.050(9) 0.062(9) 0.046(8) 0.015(7) -0.008(6) 0.001(7)
C85 0.033(7) 0.059(8) 0.048(8) 0.022(6) 0.000(6) -0.001(6)
C86 0.102(13) 0.085(11) 0.033(7) 0.032(7) -0.022(8) -0.037(9)
C87 0.052(10) 0.078(11) 0.080(11) 0.030(9) -0.013(8) -0.011(8)
C88 0.054(8) 0.012(5) 0.039(7) 0.001(5) -0.009(6) 0.003(5)
C89 0.044(8) 0.035(7) 0.040(7) 0.008(5) -0.012(6) -0.007(6)
C90 0.121(14) 0.044(8) 0.022(6) 0.021(6) -0.010(7) -0.001(8)
C91 0.072(10) 0.035(7) 0.026(6) 0.017(5) -0.002(6) -0.012(6)
C92 0.064(8) 0.023(6) 0.022(6) 0.013(5) -0.001(5) -0.004(5)
C93 0.046(8) 0.033(7) 0.042(7) -0.002(5) -0.009(6) 0.008(6)
C94 0.046(7) 0.028(6) 0.018(5) 0.009(4) -0.002(5) -0.007(5)
C95 0.042(7) 0.036(7) 0.037(7) 0.010(5) 0.011(5) -0.011(6)
C96 0.078(11) 0.027(7) 0.080(11) 0.014(7) 0.013(9) -0.004(7)
C97 0.071(11) 0.036(8) 0.075(11) 0.004(7) 0.002(8) -0.019(7)
C98 0.039(8) 0.036(7) 0.058(8) 0.008(6) -0.005(6) -0.012(6)
C99 0.062(9) 0.027(6) 0.024(6) 0.003(5) -0.026(6) -0.006(6)
C100 0.039(8) 0.030(6) 0.055(8) 0.014(6) 0.002(6) -0.002(5)
C101 0.056(9) 0.044(8) 0.051(8) 0.003(6) 0.004(7) 0.020(7)
C102 0.033(7) 0.051(8) 0.050(8) 0.031(6) -0.004(6) -0.009(6)
C103 0.036(7) 0.023(6) 0.042(7) 0.011(5) -0.018(5) -0.002(5)
C104 0.068(9) 0.028(6) 0.044(7) 0.006(5) -0.023(6) 0.011(6)
C105 0.074(10) 0.028(6) 0.014(5) 0.015(5) -0.003(6) 0.000(6)
C106 0.071(9) 0.040(7) 0.019(6) 0.015(5) -0.004(6) -0.002(6)
C107 0.084(11) 0.028(7) 0.035(7) 0.007(5) 0.003(7) 0.004(7)
C108 0.160(17) 0.007(6) 0.022(6) 0.002(5) -0.015(8) 0.003(8)
C109 0.106(12) 0.026(7) 0.036(7) 0.007(6) 0.004(7) -0.017(7)
C110 0.069(9) 0.023(6) 0.023(6) 0.005(5) -0.009(6) 0.002(6)
C111 0.038(7) 0.027(6) 0.035(6) 0.013(5) 0.008(5) -0.005(5)
C112 0.056(8) 0.024(6) 0.037(7) 0.012(5) 0.004(6) -0.011(5)
C113 0.072(10) 0.032(7) 0.044(8) -0.007(6) -0.002(7) -0.012(6)
C114 0.070(11) 0.075(11) 0.044(9) -0.020(8) 0.005(7) -0.010(9)
C115 0.076(11) 0.046(9) 0.052(9) 0.006(7) -0.015(7) 0.001(8)
C116 0.048(8) 0.058(8) 0.022(6) 0.005(6) -0.010(5) -0.002(6)

loop_
_atom_type_symbol
_atom_type_description
_atom_type_scat_dispersion_real
_atom_type_scat_dispersion_imag
_atom_type_scat_source
C C 0.0033 0.0016 'International Tables Vol C Tables 4.2.6.8 and 6.1.1.4'
H H 0.0000 0.0000 'International Tables Vol C Tables 4.2.6.8 and 6.1.1.4'
N N 0.0061 0.0033 'International Tables Vol C Tables 4.2.6.8 and 6.1.1.4'
Y Y -2.7962 3.5667 'International Tables Vol C Tables 4.2.6.8 and 6.1.1.4'

loop_
_geom_angle_atom_site_label_1
_geom_angle_atom_site_label_2
_geom_angle_atom_site_label_3
_geom_angle
N4 Y1 N2 117.4(3)
N4 Y1 N1 116.1(3)
N2 Y1 N1 78.4(3)
N4 Y1 C36 103.7(4)
N2 Y1 C36 94.4(3)
N1 Y1 C36 138.4(4)
N4 Y1 N3 100.8(3)
N2 Y1 N3 140.7(3)
N1 Y1 N3 93.4(3)
C36 Y1 N3 66.6(3)
N4 Y1 C41 30.3(3)
N2 Y1 C41 137.4(3)
N1 Y1 C41 132.5(3)
C36 Y1 C41 79.1(3)
N3 Y1 C41 74.9(3)
N8 Y2 N5 117.7(3)
N8 Y2 N6 119.1(3)
N5 Y2 N6 77.7(3)
N8 Y2 C94 102.3(3)
N5 Y2 C94 96.1(3)
N6 Y2 C94 136.2(3)
N8 Y2 N7 97.2(3)
N5 Y2 N7 144.4(3)
N6 Y2 N7 91.8(3)
C94 Y2 N7 68.2(3)
N8 Y2 C99 29.8(3)
N5 Y2 C99 137.4(3)
N6 Y2 C99 134.5(3)
C94 Y2 C99 77.9(3)
N7 Y2 C99 72.5(3)
C2 N1 C4 118.1(8)
C2 N1 Y1 124.2(6)
C4 N1 Y1 117.6(6)
C16 N2 C18 115.6(8)
C16 N2 Y1 127.9(7)
C18 N2 Y1 116.3(6)
C30 N3 C34 116.7(10)
C30 N3 Y1 118.1(7)
C34 N3 Y1 124.6(8)
C45 N4 C41 113.1(8)
C45 N4 Y1 144.0(7)
C41 N4 Y1 102.0(6)
C60 N5 C62 114.8(9)
C60 N5 Y2 129.6(7)
C62 N5 Y2 115.7(6)
C74 N6 C76 118.2(8)
C74 N6 Y2 125.6(6)
C76 N6 Y2 116.0(6)
C88 N7 C92 118.4(9)
C88 N7 Y2 116.2(7)
C92 N7 Y2 125.4(7)
C103 N8 C99 112.0(9)
C103 N8 Y2 143.4(7)
C99 N8 Y2 103.9(6)
C2 C1 C16 130.4(10)
C2 C1 H1A 114.8
C16 C1 H1A 114.8
N1 C2 C1 126.7(9)
N1 C2 C3 118.0(9)
C1 C2 C3 115.3(10)
C2 C3 H3A 109.5
C2 C3 H3B 109.5
H3A C3 H3B 109.5
C2 C3 H3C 109.5
H3A C3 H3C 109.5
H3B C3 H3C 109.5
C5 C4 C9 120.4(10)
C5 C4 N1 121.0(11)
C9 C4 N1 118.4(10)
C4 C5 C6 120.6(12)
C4 C5 C10 122.2(11)
C6 C5 C10 117.1(11)
C7 C6 C5 117.5(12)
C7 C6 H6A 121.2
C5 C6 H6A 121.2
C6 C7 C8 124.6(12)
C6 C7 H7A 117.7
C8 C7 H7A 117.7
C7 C8 C9 118.3(11)
C7 C8 H8A 120.9
C9 C8 H8A 120.9
C4 C9 C8 118.6(11)
C4 C9 C13 124.1(10)
C8 C9 C13 117.2(10)
C12 C10 C11 108.7(12)
C12 C10 C5 112.0(11)
C11 C10 C5 114.7(10)
C12 C10 H10A 107.0
C11 C10 H10A 107.0
C5 C10 H10A 107.0
C10 C11 H11A 109.5
C10 C11 H11B 109.5
H11A C11 H11B 109.5
C10 C11 H11C 109.5
H11A C11 H11C 109.5
H11B C11 H11C 109.5
C10 C12 H12A 109.5
C10 C12 H12B 109.5
H12A C12 H12B 109.5
C10 C12 H12C 109.5
H12A C12 H12C 109.5
H12B C12 H12C 109.5
C15 C13 C9 117.2(12)
C15 C13 C14 107.9(11)
C9 C13 C14 111.9(11)
C15 C13 H13A 106.4
C9 C13 H13A 106.4
C14 C13 H13A 106.4
C13 C14 H14A 109.5
C13 C14 H14B 109.5
H14A C14 H14B 109.5
C13 C14 H14C 109.5
H14A C14 H14C 109.5
H14B C14 H14C 109.5
C13 C15 H15A 109.5
C13 C15 H15B 109.5
H15A C15 H15B 109.5
C13 C15 H15C 109.5
H15A C15 H15C 109.5
H15B C15 H15C 109.5
N2 C16 C1 124.6(9)
N2 C16 C17 120.6(9)
C1 C16 C17 114.8(9)
C16 C17 H17A 109.5
C16 C17 H17B 109.5
H17A C17 H17B 109.5
C16 C17 H17C 109.5
H17A C17 H17C 109.5
H17B C17 H17C 109.5
C19 C18 N2 118.4(9)
C19 C18 C23 120.1(9)
N2 C18 C23 121.4(10)
C18 C19 C20 119.7(9)
C18 C19 C24 120.8(9)
C20 C19 C24 119.5(10)
C19 C20 C21 119.9(11)
C19 C20 H20A 120.1
C21 C20 H20A 120.1
C22 C21 C20 117.5(11)
C22 C21 H21A 121.3
C20 C21 H21A 121.3
C21 C22 C23 126.7(11)
C21 C22 H22A 116.6
C23 C22 H22A 116.6
C22 C23 C18 116.1(11)
C22 C23 C27 121.9(10)
C18 C23 C27 121.9(9)
C26 C24 C19 116.3(10)
C26 C24 C25 107.3(12)
C19 C24 C25 111.6(10)
C26 C24 H24A 107.1
C19 C24 H24A 107.1
C25 C24 H24A 107.1
C24 C25 H25A 109.5
C24 C25 H25B 109.5
H25A C25 H25B 109.5
C24 C25 H25C 109.5
H25A C25 H25C 109.5
H25B C25 H25C 109.5
C24 C26 H26A 109.5
C24 C26 H26B 109.5
H26A C26 H26B 109.5
C24 C26 H26C 109.5
H26A C26 H26C 109.5
H26B C26 H26C 109.5
C23 C27 C29 110.7(10)
C23 C27 C28 113.1(10)
C29 C27 C28 109.3(9)
C23 C27 H27A 107.9
C29 C27 H27A 107.9
C28 C27 H27A 107.9
C27 C28 H28A 109.5
C27 C28 H28B 109.5
H28A C28 H28B 109.5
C27 C28 H28C 109.5
H28A C28 H28C 109.5
H28B C28 H28C 109.5
C27 C29 H29A 109.5
C27 C29 H29B 109.5
H29A C29 H29B 109.5
C27 C29 H29C 109.5
H29A C29 H29C 109.5
H29B C29 H29C 109.5
N3 C30 C31 122.1(11)
N3 C30 C35 116.0(10)
C31 C30 C35 121.4(12)
C32 C31 C30 118.0(14)
C32 C31 H31 121.0
C30 C31 H31 121.0
C33 C32 C31 119.2(14)
C33 C32 H32A 120.4
C31 C32 H32A 120.4
C34 C33 C32 120.0(13)
C34 C33 H33A 120.0
C32 C33 H33A 120.0
C33 C34 N3 123.5(13)
C33 C34 H34A 118.2
N3 C34 H34A 118.2
C36 C35 C40 123.5(11)
C36 C35 C30 116.6(10)
C40 C35 C30 119.7(11)
C35 C36 C37 116.9(10)
C35 C36 Y1 120.6(8)
C37 C36 Y1 122.4(8)
C38 C37 C36 119.4(12)
C38 C37 H37A 120.3
C36 C37 H37A 120.3
C39 C38 C37 118.1(13)
C39 C38 H38A 121.0
C37 C38 H38A 121.0
C40 C39 C38 123.7(14)
C40 C39 H39A 118.2
C38 C39 H39A 118.2
C39 C40 C35 117.8(14)
C39 C40 H40 121.1
C35 C40 H40 121.1
C42 C41 N4 109.7(9)
C42 C41 C46 112.5(9)
N4 C41 C46 106.9(8)
C42 C41 Y1 130.8(6)
N4 C41 Y1 47.7(4)
C46 C41 Y1 115.9(7)
C42 C41 H41 109.2
N4 C41 H41 109.2
C46 C41 H41 109.2
Y1 C41 H41 62.0
C43 C42 C41 119.3(11)
C43 C42 H42A 120.3
C41 C42 H42A 120.3
C42 C43 C44 119.2(12)
C42 C43 H43A 120.4
C44 C43 H43A 120.4
C45 C44 C43 115.6(13)
C45 C44 H44 122.2
C43 C44 H44 122.2
N4 C45 C44 126.3(12)
N4 C45 C53 117.5(9)
C44 C45 C53 116.2(11)
C47 C46 C41 114.3(9)
C47 C46 H46A 108.7
C41 C46 H46A 108.7
C47 C46 H46B 108.7
C41 C46 H46B 108.7
H46A C46 H46B 107.6
C52 C47 C48 121.7(13)
C52 C47 C46 121.1(13)
C48 C47 C46 117.2(11)
C47 C48 C49 117.6(14)
C47 C48 H48A 121.2
C49 C48 H48A 121.2
C50 C49 C48 119.2(18)
C50 C49 H49A 120.4
C48 C49 H49A 120.4
C51 C50 C49 123.4(16)
C51 C50 H50A 118.3
C49 C50 H50A 118.3
C50 C51 C52 117.9(15)
C50 C51 H51A 121.1
C52 C51 H51A 121.1
C47 C52 C51 120.1(16)
C47 C52 H52A 120.0
C51 C52 H52A 120.0
C54 C53 C58 119.3(11)
C54 C53 C45 122.4(10)
C58 C53 C45 118.2(10)
C55 C54 C53 122.3(12)
C55 C54 H54A 118.8
C53 C54 H54A 118.8
C56 C55 C54 120.5(13)
C56 C55 H55A 119.8
C54 C55 H55A 119.8
C55 C56 C57 119.0(12)
C55 C56 H56A 120.5
C57 C56 H56A 120.5
C58 C57 C56 121.7(12)
C58 C57 H57A 119.1
C56 C57 H57A 119.1
C57 C58 C53 117.1(11)
C57 C58 H58 121.4
C53 C58 H58 121.4
C74 C59 C60 130.6(10)
C74 C59 H59A 114.7
C60 C59 H59A 114.7
N5 C60 C59 123.6(10)
N5 C60 C61 120.9(10)
C59 C60 C61 115.5(10)
C60 C61 H61A 109.5
C60 C61 H61B 109.5
H61A C61 H61B 109.5
C60 C61 H61C 109.5
H61A C61 H61C 109.5
H61B C61 H61C 109.5
C67 C62 C63 120.7(10)
C67 C62 N5 119.6(10)
C63 C62 N5 119.7(9)
C64 C63 C62 116.0(10)
C64 C63 C68 122.1(10)
C62 C63 C68 121.9(10)
C65 C64 C63 123.4(11)
C65 C64 H64A 118.3
C63 C64 H64A 118.3
C64 C65 C66 122.0(11)
C64 C65 H65A 119.0
C66 C65 H65A 119.0
C65 C66 C67 117.1(11)
C65 C66 H66A 121.5
C67 C66 H66A 121.5
C62 C67 C66 120.6(11)
C62 C67 C71 123.1(11)
C66 C67 C71 116.0(10)
C63 C68 C69 113.7(11)
C63 C68 C70 110.4(10)
C69 C68 C70 107.7(9)
C63 C68 H68A 108.3
C69 C68 H68A 108.3
C70 C68 H68A 108.3
C68 C69 H69A 109.5
C68 C69 H69B 109.5
H69A C69 H69B 109.5
C68 C69 H69C 109.5
H69A C69 H69C 109.5
H69B C69 H69C 109.5
C68 C70 H70A 109.5
C68 C70 H70B 109.5
H70A C70 H70B 109.5
C68 C70 H70C 109.5
H70A C70 H70C 109.5
H70B C70 H70C 109.5
C67 C71 C72 114.7(10)
C67 C71 C73 114.5(10)
C72 C71 C73 107.0(11)
C67 C71 H71A 106.7
C72 C71 H71A 106.7
C73 C71 H71A 106.7
C71 C72 H72A 109.5
C71 C72 H72B 109.5
H72A C72 H72B 109.5
C71 C72 H72C 109.5
H72A C72 H72C 109.5
H72B C72 H72C 109.5
C71 C73 H73A 109.5
C71 C73 H73B 109.5
H73A C73 H73B 109.5
C71 C73 H73C 109.5
H73A C73 H73C 109.5
H73B C73 H73C 109.5
C59 C74 N6 126.2(9)
C59 C74 C75 115.0(9)
N6 C74 C75 118.7(9)
C74 C75 H75A 109.5
C74 C75 H75B 109.5
H75A C75 H75B 109.5
C74 C75 H75C 109.5
H75A C75 H75C 109.5
H75B C75 H75C 109.5
C81 C76 C77 125.3(11)
C81 C76 N6 120.1(10)
C77 C76 N6 114.6(10)
C76 C77 C78 113.4(11)
C76 C77 C82 124.2(10)
C78 C77 C82 122.3(10)
C79 C78 C77 121.0(10)
C79 C78 H78A 119.5
C77 C78 H78A 119.5
C78 C79 C80 124.1(11)
C78 C79 H79A 117.9
C80 C79 H79A 117.9
C79 C80 C81 120.1(11)
C79 C80 H80A 119.9
C81 C80 H80A 119.9
C76 C81 C80 115.9(10)
C76 C81 C85 125.2(10)
C80 C81 C85 118.9(11)
C77 C82 C83 112.6(10)
C77 C82 C84 113.4(9)
C83 C82 C84 110.7(10)
C77 C82 H82A 106.6
C83 C82 H82A 106.6
C84 C82 H82A 106.6
C82 C83 H83A 109.5
C82 C83 H83B 109.5
H83A C83 H83B 109.5
C82 C83 H83C 109.5
H83A C83 H83C 109.5
H83B C83 H83C 109.5
C82 C84 H84A 109.5
C82 C84 H84B 109.5
H84A C84 H84B 109.5
C82 C84 H84C 109.5
H84A C84 H84C 109.5
H84B C84 H84C 109.5
C81 C85 C87 113.0(11)
C81 C85 C86 114.9(10)
C87 C85 C86 109.6(11)
C81 C85 H85A 106.2
C87 C85 H85A 106.2
C86 C85 H85A 106.2
C85 C86 H86A 109.5
C85 C86 H86B 109.5
H86A C86 H86B 109.5
C85 C86 H86C 109.5
H86A C86 H86C 109.5
H86B C86 H86C 109.5
C85 C87 H87A 109.5
C85 C87 H87B 109.5
H87A C87 H87B 109.5
C85 C87 H87C 109.5
H87A C87 H87C 109.5
H87B C87 H87C 109.5
N7 C88 C89 115.6(10)
N7 C88 C93 118.1(10)
C89 C88 C93 126.2(10)
C90 C89 C88 121.5(11)
C90 C89 H89A 119.2
C88 C89 H89A 119.2
C91 C90 C89 122.8(12)
C91 C90 H90A 118.6
C89 C90 H90A 118.6
C90 C91 C92 116.9(12)
C90 C91 H91A 121.6
C92 C91 H91A 121.6
C91 C92 N7 124.1(11)
C91 C92 H92A 117.9
N7 C92 H92A 117.9
C98 C93 C94 123.6(12)
C98 C93 C88 118.7(11)
C94 C93 C88 117.6(10)
C93 C94 C95 114.2(10)
C93 C94 Y2 118.8(8)
C95 C94 Y2 127.1(7)
C96 C95 C94 120.8(12)
C96 C95 H95A 119.6
C94 C95 H95A 119.6
C97 C96 C95 124.9(14)
C97 C96 H96A 117.5
C95 C96 H96A 117.5
C96 C97 C98 117.3(13)
C96 C97 H97A 121.3
C98 C97 H97A 121.3
C93 C98 C97 119.0(12)
C93 C98 H98A 120.5
C97 C98 H98A 120.5
C100 C99 N8 109.2(10)
C100 C99 C104 113.1(10)
N8 C99 C104 105.2(8)
C100 C99 Y2 131.5(7)
N8 C99 Y2 46.4(5)
C104 C99 Y2 113.9(8)
C100 C99 H99 109.7
N8 C99 H99 109.7
C104 C99 H99 109.7
Y2 C99 H99 63.9
C101 C100 C99 123.2(12)
C101 C100 H10B 118.4
C99 C100 H10B 118.4
C100 C101 C102 116.3(12)
C100 C101 H10C 121.8
C102 C101 H10C 121.8
C103 C102 C101 118.3(11)
C103 C102 H10D 120.8
C101 C102 H10D 120.8
N8 C103 C102 125.3(11)
N8 C103 C111 116.6(10)
C102 C103 C111 117.7(10)
C105 C104 C99 113.1(9)
C105 C104 H10E 109.0
C99 C104 H10E 109.0
C105 C104 H10F 109.0
C99 C104 H10F 109.0
H10E C104 H10F 107.8
C110 C105 C106 123.8(11)
C110 C105 C104 115.9(11)
C106 C105 C104 120.2(12)
C105 C106 C107 118.4(13)
C105 C106 H10G 120.8
C107 C106 H10G 120.8
C108 C107 C106 120.1(13)
C108 C107 H10H 119.9
C106 C107 H10H 119.9
C107 C108 C109 122.2(12)
C107 C108 H10I 118.9
C109 C108 H10I 118.9
C108 C109 C110 120.1(14)
C108 C109 H10J 119.9
C110 C109 H10J 119.9
C105 C110 C109 115.3(12)
C105 C110 H110 122.3
C109 C110 H110 122.3
C112 C111 C116 115.6(10)
C112 C111 C103 122.9(10)
C116 C111 C103 121.2(10)
C113 C112 C111 122.5(11)
C113 C112 H11F 118.8
C111 C112 H11F 118.8
C112 C113 C114 117.9(12)
C112 C113 H113 121.0
C114 C113 H113 121.0
C115 C114 C113 121.3(13)
C115 C114 H11I 119.3
C113 C114 H11I 119.3
C114 C115 C116 120.5(13)
C114 C115 H11J 119.7
C116 C115 H11J 119.7
C115 C116 C111 122.0(12)
C115 C116 H11K 119.0
C111 C116 H11K 119.0

loop_
_geom_bond_atom_site_label_1
_geom_bond_atom_site_label_2
_geom_bond_distance
Y1 N4 2.257(9)
Y1 N2 2.370(8)
Y1 N1 2.430(8)
Y1 C36 2.456(11)
Y1 N3 2.506(10)
Y1 C41 2.986(10)
Y2 N8 2.259(9)
Y2 N5 2.372(9)
Y2 N6 2.420(8)
Y2 C94 2.444(10)
Y2 N7 2.507(8)
Y2 C99 3.030(12)
N1 C2 1.350(13)
N1 C4 1.415(12)
N2 C16 1.337(13)
N2 C18 1.438(12)
N3 C30 1.367(15)
N3 C34 1.374(13)
N4 C45 1.318(13)
N4 C41 1.540(13)
N5 C60 1.325(13)
N5 C62 1.447(13)
N6 C74 1.382(13)
N6 C76 1.464(14)
N7 C88 1.385(14)
N7 C92 1.386(14)
N8 C103 1.345(13)
N8 C99 1.549(13)
C1 C2 1.372(13)
C1 C16 1.387(15)
C1 H1A 0.9300
C2 C3 1.555(14)
C3 H3A 0.9600
C3 H3B 0.9600
C3 H3C 0.9600
C4 C5 1.340(16)
C4 C9 1.394(15)
C5 C6 1.447(16)
C5 C10 1.555(17)
C6 C7 1.315(17)
C6 H6A 0.9300
C7 C8 1.353(16)
C7 H7A 0.9300
C8 C9 1.428(15)
C8 H8A 0.9300
C9 C13 1.504(16)
C10 C12 1.55(2)
C10 C11 1.551(17)
C10 H10A 0.9800
C11 H11A 0.9600
C11 H11B 0.9600
C11 H11C 0.9600
C12 H12A 0.9600
C12 H12B 0.9600
C12 H12C 0.9600
C13 C15 1.498(19)
C13 C14 1.563(19)
C13 H13A 0.9800
C14 H14A 0.9600
C14 H14B 0.9600
C14 H14C 0.9600
C15 H15A 0.9600
C15 H15B 0.9600
C15 H15C 0.9600
C16 C17 1.555(15)
C17 H17A 0.9600
C17 H17B 0.9600
C17 H17C 0.9600
C18 C19 1.387(15)
C18 C23 1.445(14)
C19 C20 1.394(15)
C19 C24 1.496(13)
C20 C21 1.446(15)
C20 H20A 0.9300
C21 C22 1.307(17)
C21 H21A 0.9300
C22 C23 1.372(16)
C22 H22A 0.9300
C23 C27 1.512(16)
C24 C26 1.475(19)
C24 C25 1.496(16)
C24 H24A 0.9800
C25 H25A 0.9600
C25 H25B 0.9600
C25 H25C 0.9600
C26 H26A 0.9600
C26 H26B 0.9600
C26 H26C 0.9600
C27 C29 1.555(16)
C27 C28 1.577(14)
C27 H27A 0.9800
C28 H28A 0.9600
C28 H28B 0.9600
C28 H28C 0.9600
C29 H29A 0.9600
C29 H29B 0.9600
C29 H29C 0.9600
C30 C31 1.414(16)
C30 C35 1.514(16)
C31 C32 1.40(2)
C31 H31 0.9300
C32 C33 1.37(2)
C32 H32A 0.9300
C33 C34 1.349(15)
C33 H33A 0.9300
C34 H34A 0.9300
C35 C36 1.355(16)
C35 C40 1.418(16)
C36 C37 1.486(15)
C37 C38 1.417(18)
C37 H37A 0.9300
C38 C39 1.39(2)
C38 H38A 0.9300
C39 C40 1.358(19)
C39 H39A 0.9300
C40 H40 0.9300
C41 C42 1.462(15)
C41 C46 1.578(13)
C41 H41 0.9800
C42 C43 1.352(17)
C42 H42A 0.9300
C43 C44 1.463(18)
C43 H43A 0.9300
C44 C45 1.383(16)
C44 H44 0.9300
C45 C53 1.489(16)
C46 C47 1.516(16)
C46 H46A 0.9700
C46 H46B 0.9700
C47 C52 1.340(17)
C47 C48 1.384(18)
C48 C49 1.435(19)
C48 H48A 0.9300
C49 C50 1.34(2)
C49 H49A 0.9300
C50 C51 1.34(2)
C50 H50A 0.9300
C51 C52 1.43(2)
C51 H51A 0.9300
C52 H52A 0.9300
C53 C54 1.404(15)
C53 C58 1.433(16)
C54 C55 1.386(18)
C54 H54A 0.9300
C55 C56 1.368(19)
C55 H55A 0.9300
C56 C57 1.438(19)
C56 H56A 0.9300
C57 C58 1.419(16)
C57 H57A 0.9300
C58 H58 0.9300
C59 C74 1.333(14)
C59 C60 1.426(15)
C59 H59A 0.9300
C60 C61 1.556(16)
C61 H61A 0.9600
C61 H61B 0.9600
C61 H61C 0.9600
C62 C67 1.371(15)
C62 C63 1.441(14)
C63 C64 1.387(15)
C63 C68 1.488(16)
C64 C65 1.328(16)
C64 H64A 0.9300
C65 C66 1.394(16)
C65 H65A 0.9300
C66 C67 1.420(16)
C66 H66A 0.9300
C67 C71 1.497(15)
C68 C69 1.537(16)
C68 C70 1.554(17)
C68 H68A 0.9800
C69 H69A 0.9600
C69 H69B 0.9600
C69 H69C 0.9600
C70 H70A 0.9600
C70 H70B 0.9600
C70 H70C 0.9600
C71 C72 1.504(17)
C71 C73 1.525(17)
C71 H71A 0.9800
C72 H72A 0.9600
C72 H72B 0.9600
C72 H72C 0.9600
C73 H73A 0.9600
C73 H73B 0.9600
C73 H73C 0.9600
C74 C75 1.506(13)
C75 H75A 0.9600
C75 H75B 0.9600
C75 H75C 0.9600
C76 C81 1.351(15)
C76 C77 1.431(15)
C77 C78 1.442(15)
C77 C82 1.488(16)
C78 C79 1.307(15)
C78 H78A 0.9300
C79 C80 1.340(15)
C79 H79A 0.9300
C80 C81 1.427(15)
C80 H80A 0.9300
C81 C85 1.478(15)
C82 C83 1.529(18)
C82 C84 1.554(16)
C82 H82A 0.9800
C83 H83A 0.9600
C83 H83B 0.9600
C83 H83C 0.9600
C84 H84A 0.9600
C84 H84B 0.9600
C84 H84C 0.9600
C85 C87 1.528(19)
C85 C86 1.573(17)
C85 H85A 0.9800
C86 H86A 0.9600
C86 H86B 0.9600
C86 H86C 0.9600
C87 H87A 0.9600
C87 H87B 0.9600
C87 H87C 0.9600
C88 C89 1.412(15)
C88 C93 1.478(17)
C89 C90 1.356(18)
C89 H89A 0.9300
C90 C91 1.305(18)
C90 H90A 0.9300
C91 C92 1.351(15)
C91 H91A 0.9300
C92 H92A 0.9300
C93 C98 1.373(16)
C93 C94 1.389(15)
C94 C95 1.455(14)
C95 C96 1.344(17)
C95 H95A 0.9300
C96 C97 1.310(19)
C96 H96A 0.9300
C97 C98 1.447(18)
C97 H97A 0.9300
C98 H98A 0.9300
C99 C100 1.434(17)
C99 C104 1.598(16)
C99 H99 0.9800
C100 C101 1.325(17)
C100 H10B 0.9300
C101 C102 1.463(17)
C101 H10C 0.9300
C102 C103 1.351(16)
C102 H10D 0.9300
C103 C111 1.477(15)
C104 C105 1.527(15)
C104 H10E 0.9700
C104 H10F 0.9700
C105 C110 1.372(16)
C105 C106 1.393(17)
C106 C107 1.398(17)
C106 H10G 0.9300
C107 C108 1.35(2)
C107 H10H 0.9300
C108 C109 1.36(2)
C108 H10I 0.9300
C109 C110 1.466(16)
C109 H10J 0.9300
C110 H110 0.9300
C111 C112 1.429(15)
C111 C116 1.434(15)
C112 C113 1.365(16)
C112 H11F 0.9300
C113 C114 1.444(19)
C113 H113 0.9300
C114 C115 1.338(19)
C114 H11I 0.9300
C115 C116 1.369(17)
C115 H11J 0.9300
C116 H11K 0.9300

loop_
_platon_squeeze_void_nr
_platon_squeeze_void_average_x
_platon_squeeze_void_average_y
_platon_squeeze_void_average_z
_platon_squeeze_void_volume
_platon_squeeze_void_count_electrons
_platon_squeeze_void_content
1 0.000 -0.002 0.000 577 168 ' '
2 0.500 0.893 0.500 572 181 ' '
